data_7152852
loop_
_publ_author_name
'Bellucci, Maria Cristina'
'Terraneo, Giancarlo'
'Volonterio, Alessandro'

_publ_section_title
;
 Multi-component synthesis of peptide-sugar conjugates.
;
_journal_issue 15
_journal_name_full 'Organic &amp; biomolecular chemistry'
_journal_page_first 2421
_journal_page_last 2444
_journal_paper_doi 10.1039/c3ob27176e
_journal_volume 11
_journal_year 2013
_chemical_absolute_configuration rm
_chemical_formula_moiety 'C21 H35 F6 N3 O4'
_chemical_formula_sum 'C21 H35 F6 N3 O4'
_chemical_formula_weight 507.52
_chemical_name_systematic
;
?
;
_space_group_IT_number 4
_symmetry_cell_setting monoclinic
_symmetry_space_group_name_Hall 'P 2yb'
_symmetry_space_group_name_H-M 'P 1 21 1'
_atom_sites_solution_hydrogens geom
_atom_sites_solution_primary direct
_atom_sites_solution_secondary difmap
_audit_creation_method SHELXL-97
_cell_angle_alpha 90.00
_cell_angle_beta 99.900(3)
_cell_angle_gamma 90.00
_cell_formula_units_Z 4
_cell_length_a 11.1300(10)
_cell_length_b 17.4990(10)
_cell_length_c 14.0510(10)
_cell_measurement_reflns_used 2738
_cell_measurement_temperature 173(2)
_cell_measurement_theta_max 20.56
_cell_measurement_theta_min 2.46
_cell_volume 2695.9(3)
_computing_cell_refinement 'Bruker SAINT'
_computing_data_collection 'Bruker SMART'
_computing_data_reduction 'Bruker SAINT'
_computing_molecular_graphics
;
ORTEP-3 (Farrugia, L.J. (1997) Jour. Appl. Cryst. 30, 565)
Mercury (Macrae, C. F., Edgington, P. R., McCabe, P., Pidcock, E.,
Shields, G. P., Taylor, R., Towler, M. & van de Streek, J. (2006).
J. Appl. Cryst. 39, 453-457
;
_computing_publication_material 'SHELXL-97 (Sheldrick, 1997)'
_computing_structure_refinement 'SHELXL-97 (Sheldrick, G. M. (2008). Acta Cryst. A64, 112-122)'
_computing_structure_solution
;
SUPERFLIP (L. Palatinus and G. Chapuis (2007) J. Appl. Cryst 40, 786-790'
;
_diffrn_ambient_temperature 173(2)
_diffrn_measured_fraction_theta_full 0.976
_diffrn_measured_fraction_theta_max 0.976
_diffrn_measurement_device_type 'Bruker APEX-II CCD area detector'
_diffrn_measurement_method '\f and \w scans'
_diffrn_radiation_monochromator graphite
_diffrn_radiation_source 'fine-focus sealed tube'
_diffrn_radiation_type MoK\a
_diffrn_radiation_wavelength 0.71073
_diffrn_reflns_av_R_equivalents 0.0571
_diffrn_reflns_av_sigmaI/netI 0.0924
_diffrn_reflns_limit_h_max 13
_diffrn_reflns_limit_h_min -13
_diffrn_reflns_limit_k_max 21
_diffrn_reflns_limit_k_min -14
_diffrn_reflns_limit_l_max 17
_diffrn_reflns_limit_l_min -15
_diffrn_reflns_number 16750
_diffrn_reflns_theta_full 26.37
_diffrn_reflns_theta_max 26.37
_diffrn_reflns_theta_min 1.86
_exptl_absorpt_coefficient_mu 0.113
_exptl_absorpt_correction_T_max 0.7454
_exptl_absorpt_correction_T_min 0.6463
_exptl_absorpt_correction_type multi-scan
_exptl_absorpt_process_details 'Bruker (2001). SADABS. Bruker AXS Inc., Madison, Wisconsin, USA.'
_exptl_crystal_colour colourless
_exptl_crystal_density_diffrn 1.250
_exptl_crystal_density_method 'not measured'
_exptl_crystal_description table
_exptl_crystal_F_000 1072
_exptl_crystal_size_max 0.16
_exptl_crystal_size_mid 0.12
_exptl_crystal_size_min 0.10
_refine_diff_density_max 0.214
_refine_diff_density_min -0.224
_refine_diff_density_rms 0.051
_refine_ls_extinction_method none
_refine_ls_goodness_of_fit_ref 1.006
_refine_ls_hydrogen_treatment noref
_refine_ls_matrix_type full
_refine_ls_number_parameters 634
_refine_ls_number_reflns 5393
_refine_ls_number_restraints 2
_refine_ls_restrained_S_all 1.006
_refine_ls_R_factor_all 0.1055
_refine_ls_R_factor_gt 0.0499
_refine_ls_shift/su_max 0.000
_refine_ls_shift/su_mean 0.000
_refine_ls_structure_factor_coef Fsqd
_refine_ls_weighting_details 'calc w=1/[\s^2^(Fo^2^)+(0.0469P)^2^+0.1413P] where P=(Fo^2^+2Fc^2^)/3'
_refine_ls_weighting_scheme calc
_refine_ls_wR_factor_gt 0.0915
_refine_ls_wR_factor_ref 0.1081
_reflns_number_gt 3401
_reflns_number_total 5393
_reflns_threshold_expression >2\s(I)
_cod_data_source_file c3ob27176e.txt
_cod_data_source_block zv03_2
_cod_original_sg_symbol_H-M 'P 21'
_cod_database_code 7152852

loop_
_symmetry_equiv_pos_as_xyz
'x, y, z'
'-x, y+1/2, -z'

loop_
_atom_site_label
_atom_site_type_symbol
_atom_site_fract_x
_atom_site_fract_y
_atom_site_fract_z
_atom_site_U_iso_or_equiv
_atom_site_adp_type
_atom_site_occupancy
_atom_site_symmetry_multiplicity
_atom_site_calc_flag
_atom_site_refinement_flags
C1 C 0.2315(5) 0.7633(3) -0.1651(4) 0.0467(15) Uani 1 1 d .
H1A H 0.1700 0.7335 -0.2078 0.070 Uiso 1 1 calc R
H1B H 0.2958 0.7791 -0.2006 0.070 Uiso 1 1 calc R
H1C H 0.1932 0.8087 -0.1425 0.070 Uiso 1 1 calc R
C2 C 0.3896(5) 0.7567(3) -0.0141(4) 0.0455(15) Uani 1 1 d .
H2A H 0.4551 0.7680 -0.0505 0.068 Uiso 1 1 calc R
H2B H 0.4214 0.7245 0.0415 0.068 Uiso 1 1 calc R
H2C H 0.3585 0.8046 0.0084 0.068 Uiso 1 1 calc R
C3 C 0.1898(5) 0.6858(3) -0.0256(5) 0.0545(17) Uani 1 1 d .
H3A H 0.2283 0.6564 0.0309 0.082 Uiso 1 1 calc R
H3B H 0.1329 0.6530 -0.0682 0.082 Uiso 1 1 calc R
H3C H 0.1454 0.7291 -0.0043 0.082 Uiso 1 1 calc R
C4 C 0.2864(5) 0.7148(3) -0.0793(4) 0.0346(13) Uani 1 1 d .
O1 O 0.3381(3) 0.64954(17) -0.1262(2) 0.0298(8) Uani 1 1 d .
C5 C 0.4037(4) 0.5957(3) -0.0752(4) 0.0242(11) Uani 1 1 d .
O2 O 0.4231(3) 0.59008(18) 0.0117(2) 0.0364(9) Uani 1 1 d .
C6 C 0.4521(4) 0.5393(3) -0.1425(3) 0.0250(11) Uani 1 1 d .
H6 H 0.4543 0.5657 -0.2053 0.030 Uiso 1 1 calc R
C7 C 0.3705(5) 0.4683(3) -0.1631(4) 0.0378(14) Uani 1 1 d .
H7 H 0.4108 0.4335 -0.2044 0.045 Uiso 1 1 calc R
C8 C 0.2464(5) 0.4899(4) -0.2215(4) 0.0554(17) Uani 1 1 d .
H8A H 0.2582 0.5202 -0.2778 0.083 Uiso 1 1 calc R
H8B H 0.2006 0.5199 -0.1810 0.083 Uiso 1 1 calc R
H8C H 0.2009 0.4433 -0.2432 0.083 Uiso 1 1 calc R
C9 C 0.3574(5) 0.4237(3) -0.0715(4) 0.0486(16) Uani 1 1 d .
H9A H 0.3040 0.3796 -0.0888 0.073 Uiso 1 1 calc R
H9B H 0.3220 0.4570 -0.0275 0.073 Uiso 1 1 calc R
H9C H 0.4379 0.4061 -0.0396 0.073 Uiso 1 1 calc R
N1 N 0.5760(3) 0.5186(2) -0.1001(3) 0.0229(9) Uani 1 1 d .
H1 H 0.5901 0.4736 -0.0724 0.028 Uiso 1 1 calc R
C10 C 0.6683(4) 0.5658(3) -0.1022(3) 0.0196(11) Uani 1 1 d .
O3 O 0.6602(3) 0.62538(18) -0.1502(2) 0.0266(8) Uani 1 1 d .
C11 C 0.7921(4) 0.5457(3) -0.0395(3) 0.0234(11) Uani 1 1 d .
H11 H 0.8492 0.5872 -0.0518 0.028 Uiso 1 1 calc R
C12 C 0.8493(4) 0.4702(3) -0.0697(3) 0.0271(12) Uani 1 1 d .
H12 H 0.7919 0.4276 -0.0619 0.032 Uiso 1 1 calc R
C13 C 0.9704(5) 0.4518(3) -0.0088(4) 0.0361(13) Uani 1 1 d .
C14 C 0.8618(6) 0.4737(3) -0.1756(4) 0.0424(15) Uani 1 1 d .
F1 F 0.7529(3) 0.4799(2) -0.23258(19) 0.0524(9) Uani 1 1 d .
F2 F 0.9130(4) 0.4120(2) -0.2064(2) 0.0740(12) Uani 1 1 d .
F3 F 0.9268(4) 0.5340(2) -0.1952(2) 0.0743(12) Uani 1 1 d .
F4 F 1.0232(3) 0.38917(17) -0.0368(2) 0.0486(9) Uani 1 1 d .
F5 F 0.9624(3) 0.43926(19) 0.08391(19) 0.0494(9) Uani 1 1 d .
F6 F 1.0510(3) 0.50822(19) -0.0081(2) 0.0566(9) Uani 1 1 d .
N2 N 0.7858(3) 0.5507(2) 0.0639(2) 0.0185(9) Uani 1 1 d .
C15 C 0.8147(4) 0.6260(3) 0.1146(3) 0.0280(12) Uani 1 1 d .
H15 H 0.8339 0.6148 0.1854 0.034 Uiso 1 1 calc R
C16 C 0.7042(5) 0.6792(3) 0.0990(3) 0.0317(13) Uani 1 1 d .
H16A H 0.6352 0.6538 0.1206 0.047 Uiso 1 1 calc R
H16B H 0.6824 0.6917 0.0302 0.047 Uiso 1 1 calc R
H16C H 0.7241 0.7263 0.1362 0.047 Uiso 1 1 calc R
C17 C 0.9261(5) 0.6644(3) 0.0879(4) 0.0456(16) Uani 1 1 d .
H17A H 0.9066 0.6838 0.0216 0.068 Uiso 1 1 calc R
H17B H 0.9928 0.6273 0.0925 0.068 Uiso 1 1 calc R
H17C H 0.9509 0.7069 0.1323 0.068 Uiso 1 1 calc R
C18 C 0.7203(4) 0.4962(3) 0.1033(3) 0.0190(10) Uani 1 1 d D
O4 O 0.6846(3) 0.43673(16) 0.0560(2) 0.0228(7) Uani 1 1 d .
N3 N 0.6930(3) 0.5067(2) 0.1922(2) 0.0200(9) Uani 1 1 d .
H3 H 0.705(4) 0.547(3) 0.222(2) 0.024 Uiso 1 1 d D
C19 C 0.6186(4) 0.4526(3) 0.2365(3) 0.0224(11) Uani 1 1 d D
H19 H 0.5961 0.4093 0.1905 0.027 Uiso 1 1 calc R
C20 C 0.5024(4) 0.4917(3) 0.2522(4) 0.0333(13) Uani 1 1 d .
H20A H 0.4559 0.5079 0.1898 0.050 Uiso 1 1 calc R
H20B H 0.5226 0.5364 0.2938 0.050 Uiso 1 1 calc R
H20C H 0.4533 0.4560 0.2832 0.050 Uiso 1 1 calc R
C21 C 0.6926(5) 0.4206(3) 0.3288(3) 0.0331(13) Uani 1 1 d .
H21A H 0.7206 0.4627 0.3732 0.050 Uiso 1 1 calc R
H21B H 0.7634 0.3929 0.3134 0.050 Uiso 1 1 calc R
H21C H 0.6418 0.3857 0.3593 0.050 Uiso 1 1 calc R
C22 C 1.1934(6) 0.5240(4) 0.4509(5) 0.074(2) Uani 1 1 d .
H22A H 1.1446 0.5244 0.5027 0.111 Uiso 1 1 calc R
H22B H 1.2502 0.5672 0.4593 0.111 Uiso 1 1 calc R
H22C H 1.2393 0.4761 0.4532 0.111 Uiso 1 1 calc R
C23 C 1.1821(6) 0.5381(4) 0.2728(5) 0.069(2) Uani 1 1 d .
H23A H 1.2374 0.5819 0.2845 0.103 Uiso 1 1 calc R
H23B H 1.1251 0.5456 0.2121 0.103 Uiso 1 1 calc R
H23C H 1.2295 0.4914 0.2685 0.103 Uiso 1 1 calc R
C24 C 1.0192(5) 0.4669(3) 0.3375(4) 0.0409(14) Uani 1 1 d .
H24A H 0.9639 0.4759 0.2764 0.061 Uiso 1 1 calc R
H24B H 0.9721 0.4650 0.3904 0.061 Uiso 1 1 calc R
H24C H 1.0617 0.4182 0.3342 0.061 Uiso 1 1 calc R
C25 C 1.1110(4) 0.5307(3) 0.3556(4) 0.0399(14) Uani 1 1 d .
O5 O 1.0469(3) 0.60599(18) 0.3494(2) 0.0328(8) Uani 1 1 d .
C26 C 0.9749(4) 0.6249(3) 0.4132(3) 0.0261(11) Uani 1 1 d .
O6 O 0.9516(3) 0.5853(2) 0.4776(2) 0.0388(9) Uani 1 1 d .
C27 C 0.9298(4) 0.7064(3) 0.3931(3) 0.0235(11) Uani 1 1 d .
H27 H 0.9095 0.7133 0.3214 0.028 Uiso 1 1 calc R
C28 C 1.0272(4) 0.7650(3) 0.4326(3) 0.0318(12) Uani 1 1 d .
H28 H 1.0991 0.7545 0.4006 0.038 Uiso 1 1 calc R
C29 C 1.0718(5) 0.7572(3) 0.5417(3) 0.0451(15) Uani 1 1 d .
H29A H 1.0042 0.7678 0.5762 0.068 Uiso 1 1 calc R
H29B H 1.1380 0.7937 0.5623 0.068 Uiso 1 1 calc R
H29C H 1.1017 0.7051 0.5564 0.068 Uiso 1 1 calc R
C30 C 0.9868(5) 0.8467(3) 0.4059(4) 0.0448(15) Uani 1 1 d .
H30A H 1.0561 0.8815 0.4237 0.067 Uiso 1 1 calc R
H30B H 0.9211 0.8612 0.4406 0.067 Uiso 1 1 calc R
H30C H 0.9574 0.8499 0.3361 0.067 Uiso 1 1 calc R
N4 N 0.8191(3) 0.7191(2) 0.4329(2) 0.0212(9) Uani 1 1 d .
H4 H 0.8182 0.7529 0.4791 0.025 Uiso 1 1 calc R
C31 C 0.7195(4) 0.6793(3) 0.3994(3) 0.0210(11) Uani 1 1 d .
O7 O 0.7109(3) 0.63251(17) 0.3330(2) 0.0228(7) Uani 1 1 d .
C32 C 0.6086(4) 0.6931(2) 0.4509(3) 0.0189(11) Uani 1 1 d .
H32 H 0.5513 0.6498 0.4302 0.023 Uiso 1 1 calc R
C33 C 0.5355(4) 0.7669(3) 0.4159(3) 0.0233(11) Uani 1 1 d .
H33 H 0.5854 0.8117 0.4437 0.028 Uiso 1 1 calc R
C34 C 0.4153(5) 0.7707(3) 0.4514(4) 0.0344(13) Uani 1 1 d .
C35 C 0.5146(4) 0.7747(3) 0.3065(3) 0.0306(12) Uani 1 1 d .
F7 F 0.6203(3) 0.78863(16) 0.27590(19) 0.0386(8) Uani 1 1 d .
F8 F 0.4691(3) 0.71107(17) 0.26154(19) 0.0417(8) Uani 1 1 d .
F9 F 0.4410(3) 0.83179(17) 0.2731(2) 0.0446(8) Uani 1 1 d .
F10 F 0.4287(2) 0.76777(18) 0.54828(19) 0.0422(8) Uani 1 1 d .
F11 F 0.3402(3) 0.71304(19) 0.4177(2) 0.0479(8) Uani 1 1 d .
F12 F 0.3533(3) 0.83525(18) 0.4265(2) 0.0487(9) Uani 1 1 d .
N5 N 0.6399(3) 0.68667(19) 0.5558(2) 0.0189(9) Uani 1 1 d .
C36 C 0.6215(4) 0.6105(2) 0.5989(3) 0.0247(11) Uani 1 1 d .
H36 H 0.6675 0.6111 0.6666 0.030 Uiso 1 1 calc R
C37 C 0.6762(6) 0.5471(3) 0.5455(4) 0.0394(14) Uani 1 1 d .
H37A H 0.7602 0.5604 0.5400 0.059 Uiso 1 1 calc R
H37B H 0.6277 0.5411 0.4808 0.059 Uiso 1 1 calc R
H37C H 0.6757 0.4991 0.5813 0.059 Uiso 1 1 calc R
C38 C 0.4884(5) 0.5961(3) 0.6048(4) 0.0419(14) Uani 1 1 d .
H38A H 0.4397 0.5974 0.5397 0.063 Uiso 1 1 calc R
H38B H 0.4595 0.6356 0.6447 0.063 Uiso 1 1 calc R
H38C H 0.4802 0.5458 0.6337 0.063 Uiso 1 1 calc R
C39 C 0.6890(4) 0.7482(3) 0.6098(3) 0.0207(11) Uani 1 1 d .
O8 O 0.7295(3) 0.80401(16) 0.5705(2) 0.0217(7) Uani 1 1 d .
N7A N 0.6890(3) 0.7472(2) 0.7059(2) 0.0240(9) Uani 1 1 d .
H7A H 0.6447 0.7130 0.7300 0.029 Uiso 1 1 calc R
C40 C 0.7610(4) 0.8019(3) 0.7704(3) 0.0234(11) Uani 1 1 d .
H40 H 0.7659 0.8505 0.7338 0.028 Uiso 1 1 calc R
C41 C 0.6981(5) 0.8190(3) 0.8555(3) 0.0315(12) Uani 1 1 d .
H41A H 0.6946 0.7724 0.8936 0.047 Uiso 1 1 calc R
H41B H 0.6151 0.8373 0.8319 0.047 Uiso 1 1 calc R
H41C H 0.7439 0.8584 0.8961 0.047 Uiso 1 1 calc R
C42 C 0.8892(4) 0.7719(3) 0.8016(4) 0.0387(13) Uani 1 1 d .
H42A H 0.9274 0.7638 0.7445 0.058 Uiso 1 1 calc R
H42B H 0.8863 0.7234 0.8359 0.058 Uiso 1 1 calc R
H42C H 0.9371 0.8091 0.8445 0.058 Uiso 1 1 calc R

loop_
_atom_site_aniso_label
_atom_site_aniso_U_11
_atom_site_aniso_U_22
_atom_site_aniso_U_33
_atom_site_aniso_U_23
_atom_site_aniso_U_13
_atom_site_aniso_U_12
C1 0.034(3) 0.033(3) 0.070(4) 0.013(3) -0.001(3) 0.002(3)
C2 0.046(4) 0.020(3) 0.066(4) -0.003(3) -0.004(3) 0.002(3)
C3 0.048(4) 0.036(4) 0.088(5) -0.008(3) 0.035(4) 0.002(3)
C4 0.036(3) 0.018(3) 0.051(3) 0.002(3) 0.011(3) 0.003(2)
O1 0.0277(19) 0.0233(19) 0.039(2) 0.0059(16) 0.0081(16) 0.0017(16)
C5 0.028(3) 0.014(3) 0.032(3) 0.001(2) 0.010(2) -0.003(2)
O2 0.057(2) 0.029(2) 0.025(2) 0.0025(16) 0.0127(18) 0.0112(18)
C6 0.024(3) 0.031(3) 0.021(2) 0.006(2) 0.007(2) 0.001(2)
C7 0.041(3) 0.033(3) 0.041(3) -0.015(3) 0.011(3) -0.006(3)
C8 0.043(4) 0.065(4) 0.054(4) -0.020(3) -0.001(3) -0.012(3)
C9 0.041(4) 0.029(3) 0.078(4) 0.003(3) 0.018(3) -0.009(3)
N1 0.025(2) 0.017(2) 0.028(2) 0.0016(17) 0.0075(18) 0.0029(19)
C10 0.024(3) 0.018(3) 0.019(2) -0.006(2) 0.009(2) -0.001(2)
O3 0.036(2) 0.0240(19) 0.0212(17) 0.0062(16) 0.0084(15) -0.0011(16)
C11 0.027(3) 0.022(3) 0.025(3) 0.003(2) 0.016(2) -0.001(2)
C12 0.030(3) 0.026(3) 0.028(3) 0.001(2) 0.012(2) 0.007(2)
C13 0.042(4) 0.033(3) 0.035(3) 0.004(3) 0.013(3) 0.022(3)
C14 0.057(4) 0.044(4) 0.031(3) -0.004(3) 0.018(3) 0.014(3)
F1 0.059(2) 0.077(2) 0.0203(15) -0.0074(16) 0.0054(15) 0.0277(19)
F2 0.101(3) 0.092(3) 0.0348(19) -0.0061(18) 0.0263(19) 0.063(2)
F3 0.091(3) 0.100(3) 0.042(2) 0.008(2) 0.039(2) -0.019(3)
F4 0.049(2) 0.050(2) 0.0474(19) -0.0045(16) 0.0101(16) 0.0306(16)
F5 0.056(2) 0.068(2) 0.0249(16) 0.0101(15) 0.0093(14) 0.0303(18)
F6 0.0354(19) 0.058(2) 0.074(2) 0.0069(18) 0.0014(17) -0.0002(18)
N2 0.024(2) 0.016(2) 0.017(2) 0.0020(16) 0.0094(17) -0.0029(17)
C15 0.037(3) 0.022(3) 0.028(3) -0.005(2) 0.012(2) -0.011(2)
C16 0.051(4) 0.019(3) 0.028(3) 0.001(2) 0.015(3) 0.005(3)
C17 0.054(4) 0.042(4) 0.047(4) -0.012(3) 0.027(3) -0.026(3)
C18 0.016(2) 0.017(3) 0.023(3) 0.002(2) 0.003(2) 0.004(2)
O4 0.036(2) 0.0146(18) 0.0195(17) -0.0019(14) 0.0101(14) -0.0016(15)
N3 0.031(2) 0.017(2) 0.014(2) -0.0040(17) 0.0100(18) -0.0011(18)
C19 0.028(3) 0.020(3) 0.020(2) 0.004(2) 0.009(2) -0.005(2)
C20 0.026(3) 0.033(3) 0.043(3) -0.001(3) 0.012(2) -0.004(2)
C21 0.047(3) 0.030(3) 0.024(3) 0.003(2) 0.010(2) -0.002(3)
C22 0.039(4) 0.043(4) 0.127(6) -0.011(4) -0.026(4) 0.012(3)
C23 0.048(4) 0.045(4) 0.129(6) -0.019(4) 0.058(4) 0.002(3)
C24 0.034(3) 0.034(3) 0.056(3) -0.014(3) 0.012(3) -0.002(3)
C25 0.017(3) 0.029(3) 0.072(4) -0.014(3) 0.005(3) 0.007(2)
O5 0.0282(19) 0.028(2) 0.044(2) -0.0067(16) 0.0102(17) 0.0069(16)
C26 0.020(3) 0.032(3) 0.026(3) -0.006(3) 0.002(2) 0.000(2)
O6 0.053(3) 0.033(2) 0.030(2) 0.0036(17) 0.0070(18) 0.0123(18)
C27 0.023(3) 0.027(3) 0.021(3) 0.000(2) 0.005(2) 0.007(2)
C28 0.022(3) 0.036(3) 0.039(3) -0.007(3) 0.011(2) -0.001(2)
C29 0.046(4) 0.046(4) 0.039(3) -0.009(3) -0.006(3) -0.005(3)
C30 0.049(4) 0.034(3) 0.057(4) -0.007(3) 0.023(3) -0.011(3)
N4 0.023(2) 0.024(2) 0.019(2) -0.0057(17) 0.0094(18) 0.0022(19)
C31 0.028(3) 0.015(2) 0.020(3) 0.006(2) 0.003(2) 0.002(2)
O7 0.0340(19) 0.0179(17) 0.0164(16) -0.0056(15) 0.0043(14) -0.0019(15)
C32 0.025(3) 0.015(3) 0.017(2) -0.0005(19) 0.003(2) -0.004(2)
C33 0.028(3) 0.022(3) 0.020(2) 0.001(2) 0.007(2) 0.001(2)
C34 0.035(3) 0.034(3) 0.035(3) 0.001(3) 0.011(3) 0.006(3)
C35 0.026(3) 0.035(3) 0.033(3) 0.007(3) 0.011(2) 0.008(3)
F7 0.0388(18) 0.0428(19) 0.0399(17) 0.0183(14) 0.0224(14) 0.0102(14)
F8 0.049(2) 0.047(2) 0.0256(16) -0.0072(14) -0.0035(14) -0.0014(16)
F9 0.046(2) 0.053(2) 0.0360(17) 0.0191(15) 0.0112(14) 0.0226(17)
F10 0.0411(19) 0.060(2) 0.0308(17) 0.0030(15) 0.0202(14) 0.0125(16)
F11 0.0296(18) 0.061(2) 0.056(2) -0.0075(17) 0.0156(16) -0.0107(16)
F12 0.046(2) 0.055(2) 0.0492(19) 0.0088(16) 0.0202(16) 0.0284(17)
N5 0.028(2) 0.014(2) 0.016(2) -0.0005(16) 0.0080(17) -0.0061(18)
C36 0.040(3) 0.017(3) 0.018(2) 0.000(2) 0.009(2) -0.009(2)
C37 0.076(4) 0.017(3) 0.026(3) 0.001(2) 0.013(3) -0.005(3)
C38 0.043(3) 0.049(4) 0.035(3) 0.006(3) 0.009(3) -0.024(3)
C39 0.022(3) 0.020(3) 0.022(3) 0.002(2) 0.010(2) 0.002(2)
O8 0.0295(19) 0.0166(18) 0.0206(17) 0.0006(14) 0.0086(14) -0.0037(14)
N7A 0.031(2) 0.023(2) 0.020(2) -0.0023(17) 0.0116(18) -0.0105(18)
C40 0.031(3) 0.019(3) 0.021(3) -0.005(2) 0.007(2) -0.007(2)
C41 0.044(3) 0.029(3) 0.022(3) -0.002(2) 0.011(2) 0.002(3)
C42 0.034(3) 0.045(3) 0.038(3) -0.012(3) 0.008(3) -0.009(3)

loop_
_atom_type_symbol
_atom_type_description
_atom_type_scat_dispersion_real
_atom_type_scat_dispersion_imag
_atom_type_scat_source
C C 0.0033 0.0016 'International Tables Vol C Tables 4.2.6.8 and 6.1.1.4'
H H 0.0000 0.0000 'International Tables Vol C Tables 4.2.6.8 and 6.1.1.4'
N N 0.0061 0.0033 'International Tables Vol C Tables 4.2.6.8 and 6.1.1.4'
O O 0.0106 0.0060 'International Tables Vol C Tables 4.2.6.8 and 6.1.1.4'
F F 0.0171 0.0103 'International Tables Vol C Tables 4.2.6.8 and 6.1.1.4'

loop_
_geom_angle_atom_site_label_1
_geom_angle_atom_site_label_2
_geom_angle_atom_site_label_3
_geom_angle
C4 C1 H1A 109.5
C4 C1 H1B 109.5
H1A C1 H1B 109.5
C4 C1 H1C 109.5
H1A C1 H1C 109.5
H1B C1 H1C 109.5
C4 C2 H2A 109.5
C4 C2 H2B 109.5
H2A C2 H2B 109.5
C4 C2 H2C 109.5
H2A C2 H2C 109.5
H2B C2 H2C 109.5
C4 C3 H3A 109.5
C4 C3 H3B 109.5
H3A C3 H3B 109.5
C4 C3 H3C 109.5
H3A C3 H3C 109.5
H3B C3 H3C 109.5
O1 C4 C3 109.1(4)
O1 C4 C1 102.2(4)
C3 C4 C1 111.3(5)
O1 C4 C2 109.1(4)
C3 C4 C2 112.9(5)
C1 C4 C2 111.6(4)
C5 O1 C4 121.8(4)
O2 C5 O1 126.3(4)
O2 C5 C6 123.6(4)
O1 C5 C6 110.1(4)
N1 C6 C5 108.6(4)
N1 C6 C7 111.4(4)
C5 C6 C7 112.3(4)
N1 C6 H6 108.2
C5 C6 H6 108.2
C7 C6 H6 108.2
C8 C7 C9 111.7(4)
C8 C7 C6 110.6(4)
C9 C7 C6 113.1(4)
C8 C7 H7 107.1
C9 C7 H7 107.1
C6 C7 H7 107.1
C7 C8 H8A 109.5
C7 C8 H8B 109.5
H8A C8 H8B 109.5
C7 C8 H8C 109.5
H8A C8 H8C 109.5
H8B C8 H8C 109.5
C7 C9 H9A 109.5
C7 C9 H9B 109.5
H9A C9 H9B 109.5
C7 C9 H9C 109.5
H9A C9 H9C 109.5
H9B C9 H9C 109.5
C10 N1 C6 121.4(4)
C10 N1 H1 119.3
C6 N1 H1 119.3
O3 C10 N1 123.7(4)
O3 C10 C11 118.6(4)
N1 C10 C11 117.7(4)
N2 C11 C10 111.2(3)
N2 C11 C12 114.3(4)
C10 C11 C12 113.9(4)
N2 C11 H11 105.5
C10 C11 H11 105.5
C12 C11 H11 105.5
C13 C12 C14 110.0(4)
C13 C12 C11 113.3(4)
C14 C12 C11 110.1(4)
C13 C12 H12 107.7
C14 C12 H12 107.7
C11 C12 H12 107.7
F6 C13 F4 106.3(4)
F6 C13 F5 105.8(4)
F4 C13 F5 105.0(4)
F6 C13 C12 112.4(4)
F4 C13 C12 113.9(4)
F5 C13 C12 112.7(4)
F2 C14 F3 107.3(5)
F2 C14 F1 105.5(5)
F3 C14 F1 106.2(5)
F2 C14 C12 113.8(5)
F3 C14 C12 112.2(4)
F1 C14 C12 111.3(4)
C18 N2 C11 118.4(4)
C18 N2 C15 120.1(3)
C11 N2 C15 118.5(3)
N2 C15 C17 112.9(4)
N2 C15 C16 111.3(4)
C17 C15 C16 111.6(4)
N2 C15 H15 106.9
C17 C15 H15 106.9
C16 C15 H15 106.9
C15 C16 H16A 109.5
C15 C16 H16B 109.5
H16A C16 H16B 109.5
C15 C16 H16C 109.5
H16A C16 H16C 109.5
H16B C16 H16C 109.5
C15 C17 H17A 109.5
C15 C17 H17B 109.5
H17A C17 H17B 109.5
C15 C17 H17C 109.5
H17A C17 H17C 109.5
H17B C17 H17C 109.5
O4 C18 N3 120.0(4)
O4 C18 N2 120.1(4)
N3 C18 N2 119.9(4)
C18 N3 C19 122.7(4)
C18 N3 H3 123.6(13)
C19 N3 H3 112.8(13)
N3 C19 C20 109.3(4)
N3 C19 C21 109.7(4)
C20 C19 C21 113.2(4)
N3 C19 H19 108.1
C20 C19 H19 108.1
C21 C19 H19 108.1
C19 C20 H20A 109.5
C19 C20 H20B 109.5
H20A C20 H20B 109.5
C19 C20 H20C 109.5
H20A C20 H20C 109.5
H20B C20 H20C 109.5
C19 C21 H21A 109.5
C19 C21 H21B 109.5
H21A C21 H21B 109.5
C19 C21 H21C 109.5
H21A C21 H21C 109.5
H21B C21 H21C 109.5
C25 C22 H22A 109.5
C25 C22 H22B 109.5
H22A C22 H22B 109.5
C25 C22 H22C 109.5
H22A C22 H22C 109.5
H22B C22 H22C 109.5
C25 C23 H23A 109.5
C25 C23 H23B 109.5
H23A C23 H23B 109.5
C25 C23 H23C 109.5
H23A C23 H23C 109.5
H23B C23 H23C 109.5
C25 C24 H24A 109.5
C25 C24 H24B 109.5
H24A C24 H24B 109.5
C25 C24 H24C 109.5
H24A C24 H24C 109.5
H24B C24 H24C 109.5
C22 C25 O5 109.5(4)
C22 C25 C24 112.8(5)
O5 C25 C24 110.0(4)
C22 C25 C23 111.9(5)
O5 C25 C23 100.8(4)
C24 C25 C23 111.2(5)
C26 O5 C25 120.8(4)
O6 C26 O5 126.2(5)
O6 C26 C27 124.9(4)
O5 C26 C27 108.8(4)
N4 C27 C26 110.1(4)
N4 C27 C28 110.7(4)
C26 C27 C28 111.8(4)
N4 C27 H27 108.0
C26 C27 H27 108.0
C28 C27 H27 108.0
C30 C28 C27 112.3(4)
C30 C28 C29 111.1(4)
C27 C28 C29 113.0(4)
C30 C28 H28 106.6
C27 C28 H28 106.6
C29 C28 H28 106.6
C28 C29 H29A 109.5
C28 C29 H29B 109.5
H29A C29 H29B 109.5
C28 C29 H29C 109.5
H29A C29 H29C 109.5
H29B C29 H29C 109.5
C28 C30 H30A 109.5
C28 C30 H30B 109.5
H30A C30 H30B 109.5
C28 C30 H30C 109.5
H30A C30 H30C 109.5
H30B C30 H30C 109.5
C31 N4 C27 119.7(4)
C31 N4 H4 120.2
C27 N4 H4 120.2
O7 C31 N4 124.7(4)
O7 C31 C32 119.5(4)
N4 C31 C32 115.8(4)
N5 C32 C31 112.8(4)
N5 C32 C33 113.7(3)
C31 C32 C33 113.3(3)
N5 C32 H32 105.3
C31 C32 H32 105.3
C33 C32 H32 105.3
C34 C33 C35 109.9(4)
C34 C33 C32 112.1(4)
C35 C33 C32 111.9(4)
C34 C33 H33 107.6
C35 C33 H33 107.6
C32 C33 H33 107.6
F12 C34 F11 106.3(4)
F12 C34 F10 105.0(4)
F11 C34 F10 106.4(4)
F12 C34 C33 113.4(4)
F11 C34 C33 112.6(4)
F10 C34 C33 112.5(4)
F9 C35 F8 107.5(4)
F9 C35 F7 105.8(4)
F8 C35 F7 106.4(4)
F9 C35 C33 113.7(4)
F8 C35 C33 112.5(4)
F7 C35 C33 110.5(4)
C39 N5 C32 120.0(3)
C39 N5 C36 123.0(4)
C32 N5 C36 117.0(3)
N5 C36 C38 111.9(4)
N5 C36 C37 110.9(4)
C38 C36 C37 112.4(4)
N5 C36 H36 107.1
C38 C36 H36 107.1
C37 C36 H36 107.1
C36 C37 H37A 109.5
C36 C37 H37B 109.5
H37A C37 H37B 109.5
C36 C37 H37C 109.5
H37A C37 H37C 109.5
H37B C37 H37C 109.5
C36 C38 H38A 109.5
C36 C38 H38B 109.5
H38A C38 H38B 109.5
C36 C38 H38C 109.5
H38A C38 H38C 109.5
H38B C38 H38C 109.5
O8 C39 N7A 121.1(4)
O8 C39 N5 120.7(4)
N7A C39 N5 118.2(4)
C39 N7A C40 121.2(4)
C39 N7A H7A 119.4
C40 N7A H7A 119.4
N7A C40 C42 110.0(4)
N7A C40 C41 110.0(4)
C42 C40 C41 112.4(4)
N7A C40 H40 108.1
C42 C40 H40 108.1
C41 C40 H40 108.1
C40 C41 H41A 109.5
C40 C41 H41B 109.5
H41A C41 H41B 109.5
C40 C41 H41C 109.5
H41A C41 H41C 109.5
H41B C41 H41C 109.5
C40 C42 H42A 109.5
C40 C42 H42B 109.5
H42A C42 H42B 109.5
C40 C42 H42C 109.5
H42A C42 H42C 109.5
H42B C42 H42C 109.5

loop_
_geom_bond_atom_site_label_1
_geom_bond_atom_site_label_2
_geom_bond_distance
C1 C4 1.515(7)
C1 H1A 0.9800
C1 H1B 0.9800
C1 H1C 0.9800
C2 C4 1.527(7)
C2 H2A 0.9800
C2 H2B 0.9800
C2 H2C 0.9800
C3 C4 1.504(7)
C3 H3A 0.9800
C3 H3B 0.9800
C3 H3C 0.9800
C4 O1 1.484(6)
O1 C5 1.325(5)
C5 O2 1.207(5)
C5 C6 1.528(7)
C6 N1 1.452(6)
C6 C7 1.536(7)
C6 H6 1.0000
C7 C8 1.527(8)
C7 C9 1.534(7)
C7 H7 1.0000
C8 H8A 0.9800
C8 H8B 0.9800
C8 H8C 0.9800
C9 H9A 0.9800
C9 H9B 0.9800
C9 H9C 0.9800
N1 C10 1.323(6)
N1 H1 0.8800
C10 O3 1.236(5)
C10 C11 1.544(6)
C11 N2 1.469(5)
C11 C12 1.556(6)
C11 H11 1.0000
C12 C13 1.503(7)
C12 C14 1.520(6)
C12 H12 1.0000
C13 F6 1.333(6)
C13 F4 1.335(5)
C13 F5 1.338(5)
C14 F2 1.327(6)
C14 F3 1.335(7)
C14 F1 1.337(6)
N2 C18 1.374(5)
N2 C15 1.507(6)
C15 C17 1.512(7)
C15 C16 1.529(7)
C15 H15 1.0000
C16 H16A 0.9800
C16 H16B 0.9800
C16 H16C 0.9800
C17 H17A 0.9800
C17 H17B 0.9800
C17 H17C 0.9800
C18 O4 1.261(5)
C18 N3 1.348(5)
N3 C19 1.464(5)
N3 H3 0.82(5)
C19 C20 1.512(6)
C19 C21 1.518(6)
C19 H19 1.0000
C20 H20A 0.9800
C20 H20B 0.9800
C20 H20C 0.9800
C21 H21A 0.9800
C21 H21B 0.9800
C21 H21C 0.9800
C22 C25 1.491(8)
C22 H22A 0.9800
C22 H22B 0.9800
C22 H22C 0.9800
C23 C25 1.520(8)
C23 H23A 0.9800
C23 H23B 0.9800
C23 H23C 0.9800
C24 C25 1.505(7)
C24 H24A 0.9800
C24 H24B 0.9800
C24 H24C 0.9800
C25 O5 1.494(6)
O5 C26 1.342(5)
C26 O6 1.203(6)
C26 C27 1.524(7)
C27 N4 1.456(5)
C27 C28 1.526(7)
C27 H27 1.0000
C28 C30 1.526(7)
C28 C29 1.535(7)
C28 H28 1.0000
C29 H29A 0.9800
C29 H29B 0.9800
C29 H29C 0.9800
C30 H30A 0.9800
C30 H30B 0.9800
C30 H30C 0.9800
N4 C31 1.325(6)
N4 H4 0.8800
C31 O7 1.232(5)
C31 C32 1.554(6)
C32 N5 1.460(5)
C32 C33 1.560(6)
C32 H32 1.0000
C33 C34 1.507(7)
C33 C35 1.522(6)
C33 H33 1.0000
C34 F12 1.338(6)
C34 F11 1.344(6)
C34 F10 1.344(5)
C35 F9 1.325(5)
C35 F8 1.336(6)
C35 F7 1.342(5)
N5 C39 1.376(6)
N5 C36 1.492(5)
C36 C38 1.519(7)
C36 C37 1.523(7)
C36 H36 1.0000
C37 H37A 0.9800
C37 H37B 0.9800
C37 H37C 0.9800
C38 H38A 0.9800
C38 H38B 0.9800
C38 H38C 0.9800
C39 O8 1.243(5)
C39 N7A 1.350(5)
N7A C40 1.459(6)
N7A H7A 0.8800
C40 C42 1.514(7)
C40 C41 1.516(6)
C40 H40 1.0000
C41 H41A 0.9800
C41 H41B 0.9800
C41 H41C 0.9800
C42 H42A 0.9800
C42 H42B 0.9800
C42 H42C 0.9800

loop_
_geom_torsion_atom_site_label_1
_geom_torsion_atom_site_label_2
_geom_torsion_atom_site_label_3
_geom_torsion_atom_site_label_4
_geom_torsion
C3 C4 O1 C5 -67.4(6)
C1 C4 O1 C5 174.7(4)
C2 C4 O1 C5 56.5(5)
C4 O1 C5 O2 4.7(7)
C4 O1 C5 C6 -176.0(4)
O2 C5 C6 N1 -40.2(6)
O1 C5 C6 N1 140.5(4)
O2 C5 C6 C7 83.4(6)
O1 C5 C6 C7 -95.9(5)
N1 C6 C7 C8 -171.3(4)
C5 C6 C7 C8 66.7(5)
N1 C6 C7 C9 62.6(5)
C5 C6 C7 C9 -59.4(6)
C5 C6 N1 C10 -75.8(5)
C7 C6 N1 C10 160.1(4)
C6 N1 C10 O3 -10.0(6)
C6 N1 C10 C11 168.8(4)
O3 C10 C11 N2 111.8(4)
N1 C10 C11 N2 -67.1(5)
O3 C10 C11 C12 -117.3(4)
N1 C10 C11 C12 63.8(5)
N2 C11 C12 C13 -51.4(5)
C10 C11 C12 C13 179.3(4)
N2 C11 C12 C14 -175.0(4)
C10 C11 C12 C14 55.6(5)
C14 C12 C13 F6 67.7(5)
C11 C12 C13 F6 -56.0(5)
C14 C12 C13 F4 -53.2(6)
C11 C12 C13 F4 -177.0(4)
C14 C12 C13 F5 -172.8(4)
C11 C12 C13 F5 63.5(6)
C13 C12 C14 F2 52.8(7)
C11 C12 C14 F2 178.3(5)
C13 C12 C14 F3 -69.3(6)
C11 C12 C14 F3 56.2(6)
C13 C12 C14 F1 171.8(5)
C11 C12 C14 F1 -62.7(6)
C10 C11 N2 C18 71.0(5)
C12 C11 N2 C18 -59.6(5)
C10 C11 N2 C15 -89.6(5)
C12 C11 N2 C15 139.7(4)
C18 N2 C15 C17 155.9(4)
C11 N2 C15 C17 -43.7(6)
C18 N2 C15 C16 -77.7(5)
C11 N2 C15 C16 82.6(5)
C11 N2 C18 O4 11.9(6)
C15 N2 C18 O4 172.2(4)
C11 N2 C18 N3 -167.4(4)
C15 N2 C18 N3 -7.0(6)
O4 C18 N3 C19 -2.2(6)
N2 C18 N3 C19 177.0(4)
C18 N3 C19 C20 -116.4(4)
C18 N3 C19 C21 118.9(4)
C22 C25 O5 C26 -59.9(6)
C24 C25 O5 C26 64.6(6)
C23 C25 O5 C26 -177.9(4)
C25 O5 C26 O6 -2.0(7)
C25 O5 C26 C27 176.1(4)
O6 C26 C27 N4 -23.5(6)
O5 C26 C27 N4 158.3(3)
O6 C26 C27 C28 100.0(5)
O5 C26 C27 C28 -78.2(5)
N4 C27 C28 C30 -61.4(5)
C26 C27 C28 C30 175.4(4)
N4 C27 C28 C29 65.3(5)
C26 C27 C28 C29 -57.9(5)
C26 C27 N4 C31 -63.2(5)
C28 C27 N4 C31 172.7(4)
C27 N4 C31 O7 -2.4(6)
C27 N4 C31 C32 176.3(4)
O7 C31 C32 N5 128.2(4)
N4 C31 C32 N5 -50.6(5)
O7 C31 C32 C33 -100.7(5)
N4 C31 C32 C33 80.5(5)
N5 C32 C33 C34 -61.0(5)
C31 C32 C33 C34 168.4(4)
N5 C32 C33 C35 175.0(4)
C31 C32 C33 C35 44.4(5)
C35 C33 C34 F12 -58.0(6)
C32 C33 C34 F12 176.9(4)
C35 C33 C34 F11 62.7(6)
C32 C33 C34 F11 -62.4(5)
C35 C33 C34 F10 -177.0(4)
C32 C33 C34 F10 57.9(5)
C34 C33 C35 F9 47.4(6)
C32 C33 C35 F9 172.6(4)
C34 C33 C35 F8 -75.1(5)
C32 C33 C35 F8 50.2(5)
C34 C33 C35 F7 166.2(4)
C32 C33 C35 F7 -68.6(5)
C31 C32 N5 C39 83.7(5)
C33 C32 N5 C39 -47.1(5)
C31 C32 N5 C36 -93.4(4)
C33 C32 N5 C36 135.7(4)
C39 N5 C36 C38 104.6(5)
C32 N5 C36 C38 -78.3(5)
C39 N5 C36 C37 -129.0(5)
C32 N5 C36 C37 48.1(5)
C32 N5 C39 O8 -14.2(6)
C36 N5 C39 O8 162.7(4)
C32 N5 C39 N7A 163.9(4)
C36 N5 C39 N7A -19.1(6)
O8 C39 N7A C40 -14.7(7)
N5 C39 N7A C40 167.2(4)
C39 N7A C40 C42 -86.7(5)
C39 N7A C40 C41 149.0(4)
